data_4505932
loop_
_publ_author_name
'Chen, Shui-Sheng'
'Chen, Zhi-Hao'
'Fan, Jian'
'Okamura, Taka-aki'
'Bai, Zheng-Shuai'
'Lv, Mei-Fang'
'Sun, Wei-Yin'

_publ_section_title
;
 Synthesis and Characterization of Metal Complexes with Mixed
 4-Imidazole-Containing Tripodal Ligand and Varied Dicarboxylic Acid
;
_journal_issue 5
_journal_name_full 'Crystal Growth &amp; Design'
_journal_page_first 2315
_journal_paper_doi 10.1021/cg2016275
_journal_volume 12
_journal_year 2012
_chemical_formula_moiety 'C25 H20 N6 Ni O4 '
_chemical_formula_sum 'C25 H20 N6 Ni O4'
_chemical_formula_weight 527.18
_chemical_name_systematic
; 
[Ni(B)(1,4-PBA)] 
;
_space_group_IT_number 14
_symmetry_cell_setting monoclinic
_symmetry_Int_Tables_number 14
_symmetry_space_group_name_Hall '-P 2ybc'
_symmetry_space_group_name_H-M 'P 1 21/c 1'
_atom_sites_solution_hydrogens geom
_atom_sites_solution_primary direct
_atom_sites_solution_secondary difmap
_audit_creation_date 2010-04-15
_audit_creation_method SHELXL-97
_cell_angle_alpha 90.00
_cell_angle_beta 107.719(7)
_cell_angle_gamma 90.00
_cell_formula_units_Z 4
_cell_length_a 13.400(2)
_cell_length_b 12.5628(17)
_cell_length_c 14.279(3)
_cell_measurement_reflns_used 19417
_cell_measurement_temperature 200
_cell_measurement_theta_max 27.5
_cell_measurement_theta_min 3.0
_cell_volume 2289.7(7)
_computing_structure_refinement 'SHELXL-97 (Sheldrick, 1997)'
_computing_structure_solution 'SIR92 (Altomare et al., 1994)'
_diffrn_ambient_temperature 200
_diffrn_detector_area_resol_mean 10.00
_diffrn_measured_fraction_theta_full 0.999
_diffrn_measured_fraction_theta_max 0.999
_diffrn_measurement_device_type 'Rigaku RAXIS-RAPID II'
_diffrn_measurement_method \w
_diffrn_radiation_source
;
 MicroMax-007HF microfocus rotating anode X-ray generator
;
_diffrn_radiation_type MoK\a
_diffrn_radiation_wavelength 0.71075
_diffrn_reflns_av_R_equivalents 0.0381
_diffrn_reflns_av_sigmaI/netI 0.0313
_diffrn_reflns_limit_h_max 17
_diffrn_reflns_limit_h_min -17
_diffrn_reflns_limit_k_max 16
_diffrn_reflns_limit_k_min -14
_diffrn_reflns_limit_l_max 18
_diffrn_reflns_limit_l_min -18
_diffrn_reflns_number 21825
_diffrn_reflns_theta_full 27.48
_diffrn_reflns_theta_max 27.48
_diffrn_reflns_theta_min 3.00
_exptl_absorpt_coefficient_mu 0.894
_exptl_absorpt_correction_T_max 0.9319
_exptl_absorpt_correction_T_min 0.8776
_exptl_absorpt_correction_type multi-scan
_exptl_absorpt_process_details
;
    Higashi, T. (1995). Program for Absorption Correction.
    Rigaku Corporation, Tokyo, Japan.
;
_exptl_crystal_colour light-blue-green
_exptl_crystal_density_diffrn 1.529
_exptl_crystal_density_method 'not measured'
_exptl_crystal_description block
_exptl_crystal_F_000 1088
_exptl_crystal_size_max 0.15
_exptl_crystal_size_mid 0.15
_exptl_crystal_size_min 0.08
_refine_diff_density_max 0.492
_refine_diff_density_min -0.302
_refine_diff_density_rms 0.080
_refine_ls_extinction_method none
_refine_ls_goodness_of_fit_ref 1.080
_refine_ls_hydrogen_treatment constr
_refine_ls_matrix_type full
_refine_ls_number_parameters 325
_refine_ls_number_reflns 5252
_refine_ls_number_restraints 0
_refine_ls_restrained_S_all 1.080
_refine_ls_R_factor_all 0.0421
_refine_ls_R_factor_gt 0.0346
_refine_ls_shift/su_max 0.001
_refine_ls_shift/su_mean 0.000
_refine_ls_structure_factor_coef Fsqd
_refine_ls_weighting_details 'calc w=1/[\s^2^(Fo^2^)+(0.0429P)^2^+0.9780P] where P=(Fo^2^+2Fc^2^)/3'
_refine_ls_weighting_scheme calc
_refine_ls_wR_factor_gt 0.0816
_refine_ls_wR_factor_ref 0.0840
_reflns_number_gt 4609
_reflns_number_total 5252
_reflns_threshold_expression I>2\s(I)
_cod_data_source_file cg2016275_si_002.cif
_cod_data_source_block 4
_cod_original_cell_volume 2289.6(7)
_cod_original_sg_symbol_H-M 'P 21/c'
_cod_database_code 4505932

loop_
_symmetry_equiv_pos_as_xyz
'x, y, z'
'-x, y+1/2, -z+1/2'
'-x, -y, -z'
'x, -y-1/2, z-1/2'

loop_
_atom_site_label
_atom_site_type_symbol
_atom_site_fract_x
_atom_site_fract_y
_atom_site_fract_z
_atom_site_U_iso_or_equiv
_atom_site_adp_type
_atom_site_occupancy
_atom_site_symmetry_multiplicity
_atom_site_calc_flag
_atom_site_refinement_flags
Ni1 Ni 0.263062(14) 0.157749(16) 0.477824(15) 0.01774(7) Uani 1 1 d .
O1 O 0.32822(9) 0.22543(10) 0.61901(9) 0.0272(3) Uani 1 1 d .
O2 O 0.32319(9) 0.05131(9) 0.60672(9) 0.0250(3) Uani 1 1 d .
O3 O 0.77147(9) -0.05560(10) 0.64081(9) 0.0267(3) Uani 1 1 d .
O4 O 0.94418(9) -0.03802(11) 0.70748(10) 0.0301(3) Uani 1 1 d .
N131 N -0.00640(11) 0.90634(12) 0.41706(12) 0.0282(3) Uani 1 1 d .
H15 H 0.0253 0.9481 0.3856 0.034 Uiso 1 1 calc R
N132 N -0.12362(11) 0.84985(11) 0.48586(12) 0.0254(3) Uani 1 1 d .
N112 N 0.21894(10) 0.29840(11) 0.40282(10) 0.0215(3) Uani 1 1 d .
N111 N 0.11688(11) 0.43094(11) 0.32988(11) 0.0264(3) Uani 1 1 d .
H12 H 0.0638 0.4651 0.2893 0.032 Uiso 1 1 calc R
N151 N 0.44205(10) 0.88943(11) 0.56404(10) 0.0213(3) Uani 1 1 d .
H18 H 0.3994 0.9273 0.5870 0.026 Uiso 1 1 calc R
N152 N 0.58635(10) 0.83882(10) 0.53379(10) 0.0196(3) Uani 1 1 d .
C1 C 0.51796(14) 0.10167(16) 0.78268(12) 0.0294(4) Uani 1 1 d .
C2 C 0.58475(17) 0.17992(16) 0.76734(15) 0.0358(4) Uani 1 1 d .
H1 H 0.5597 0.2506 0.7524 0.043 Uiso 1 1 calc R
C3 C 0.68732(17) 0.15569(17) 0.77361(16) 0.0381(5) Uani 1 1 d .
H2 H 0.7319 0.2101 0.7630 0.046 Uiso 1 1 calc R
C4 C 0.72605(14) 0.05331(17) 0.79509(13) 0.0333(4) Uani 1 1 d .
C5 C 0.66034(16) -0.02396(16) 0.81173(14) 0.0352(4) Uani 1 1 d .
H3 H 0.6857 -0.0944 0.8273 0.042 Uiso 1 1 calc R
C6 C 0.55769(16) -0.00008(16) 0.80598(14) 0.0329(4) Uani 1 1 d .
H4 H 0.5138 -0.0543 0.8182 0.039 Uiso 1 1 calc R
C11 C 0.40350(16) 0.12699(19) 0.76785(14) 0.0379(5) Uani 1 1 d .
H5 H 0.3973 0.1950 0.8008 0.045 Uiso 1 1 calc R
H6 H 0.3713 0.0700 0.7969 0.045 Uiso 1 1 calc R
C12 C 0.34753(13) 0.13557(14) 0.65822(13) 0.0242(3) Uani 1 1 d .
C41 C 0.83652(16) 0.0267(2) 0.79872(16) 0.0496(6) Uani 1 1 d .
H7 H 0.8667 -0.0204 0.8560 0.059 Uiso 1 1 calc R
H8 H 0.8779 0.0933 0.8105 0.059 Uiso 1 1 calc R
C42 C 0.85077(12) -0.02723(13) 0.70783(13) 0.0229(3) Uani 1 1 d .
C101 C 0.20612(12) 0.59036(13) 0.42544(12) 0.0215(3) Uani 1 1 d .
C102 C 0.11717(13) 0.64806(13) 0.42506(14) 0.0257(4) Uani 1 1 d .
H9 H 0.0508 0.6139 0.4064 0.031 Uiso 1 1 calc R
C103 C 0.12421(12) 0.75478(14) 0.45156(13) 0.0243(3) Uani 1 1 d .
C104 C 0.22181(13) 0.80582(14) 0.47711(13) 0.0236(3) Uani 1 1 d .
H10 H 0.2267 0.8794 0.4934 0.028 Uiso 1 1 calc R
C105 C 0.31193(12) 0.74886(13) 0.47867(12) 0.0200(3) Uani 1 1 d .
C106 C 0.30343(12) 0.64124(13) 0.45315(12) 0.0212(3) Uani 1 1 d .
H11 H 0.3646 0.6021 0.4546 0.025 Uiso 1 1 calc R
C111 C 0.19847(12) 0.47612(13) 0.40235(13) 0.0217(3) Uani 1 1 d .
C112 C 0.26055(12) 0.39287(13) 0.44613(13) 0.0220(3) Uani 1 1 d .
H13 H 0.3236 0.3992 0.4990 0.026 Uiso 1 1 calc R
C113 C 0.13299(14) 0.32475(14) 0.33229(14) 0.0267(4) Uani 1 1 d .
H14 H 0.0883 0.2754 0.2889 0.032 Uiso 1 1 calc R
C131 C 0.02827(13) 0.80866(14) 0.45682(14) 0.0262(4) Uani 1 1 d .
C132 C -0.04601(13) 0.77476(15) 0.49730(15) 0.0301(4) Uani 1 1 d .
H16 H -0.0444 0.7081 0.5292 0.036 Uiso 1 1 calc R
C133 C -0.09767(13) 0.92678(14) 0.43488(14) 0.0282(4) Uani 1 1 d .
H17 H -0.1384 0.9891 0.4133 0.034 Uiso 1 1 calc R
C151 C 0.41616(12) 0.79845(13) 0.50801(12) 0.0197(3) Uani 1 1 d .
C152 C 0.50676(12) 0.76830(13) 0.48995(12) 0.0215(3) Uani 1 1 d .
H19 H 0.5139 0.7077 0.4527 0.026 Uiso 1 1 calc R
C153 C 0.54362(12) 0.91033(13) 0.57760(12) 0.0201(3) Uani 1 1 d .
H20 H 0.5802 0.9691 0.6141 0.024 Uiso 1 1 calc R

loop_
_atom_site_aniso_label
_atom_site_aniso_U_11
_atom_site_aniso_U_22
_atom_site_aniso_U_33
_atom_site_aniso_U_23
_atom_site_aniso_U_13
_atom_site_aniso_U_12
Ni1 0.01133(11) 0.01729(11) 0.02502(12) -0.00176(8) 0.00616(8) 0.00079(7)
O1 0.0253(6) 0.0260(6) 0.0316(7) -0.0052(5) 0.0106(5) 0.0032(5)
O2 0.0194(5) 0.0240(6) 0.0334(6) -0.0011(5) 0.0108(5) 0.0044(5)
O3 0.0170(5) 0.0313(6) 0.0296(6) -0.0105(5) 0.0039(5) -0.0031(5)
O4 0.0166(5) 0.0377(7) 0.0339(7) -0.0031(6) 0.0047(5) -0.0036(5)
N131 0.0204(7) 0.0276(7) 0.0390(8) -0.0005(6) 0.0126(6) -0.0010(6)
N132 0.0160(6) 0.0251(7) 0.0368(8) 0.0009(6) 0.0105(6) 0.0018(6)
N112 0.0175(6) 0.0203(6) 0.0269(7) -0.0006(6) 0.0071(5) 0.0007(5)
N111 0.0195(7) 0.0232(7) 0.0307(8) 0.0005(6) -0.0011(6) 0.0014(6)
N151 0.0160(6) 0.0208(7) 0.0290(7) -0.0025(6) 0.0098(5) 0.0022(5)
N152 0.0137(6) 0.0220(7) 0.0235(7) -0.0011(5) 0.0063(5) -0.0004(5)
C1 0.0284(9) 0.0413(10) 0.0179(8) -0.0015(7) 0.0060(7) 0.0069(8)
C2 0.0409(11) 0.0307(10) 0.0338(10) 0.0003(8) 0.0083(8) 0.0061(8)
C3 0.0356(11) 0.0416(11) 0.0369(11) -0.0067(9) 0.0107(9) -0.0081(9)
C4 0.0254(9) 0.0497(11) 0.0217(8) -0.0090(8) 0.0028(7) 0.0049(8)
C5 0.0409(11) 0.0358(10) 0.0268(9) 0.0019(8) 0.0073(8) 0.0139(9)
C6 0.0363(10) 0.0367(10) 0.0270(9) 0.0022(8) 0.0115(8) 0.0015(8)
C11 0.0310(10) 0.0584(13) 0.0259(9) -0.0013(9) 0.0111(8) 0.0113(9)
C12 0.0165(7) 0.0319(9) 0.0262(8) -0.0033(7) 0.0096(6) 0.0051(7)
C41 0.0247(9) 0.0813(17) 0.0364(11) -0.0246(11) -0.0001(8) 0.0068(11)
C42 0.0183(7) 0.0221(8) 0.0265(8) -0.0001(6) 0.0040(6) -0.0022(6)
C101 0.0172(7) 0.0206(7) 0.0261(8) -0.0002(6) 0.0058(6) 0.0007(6)
C102 0.0150(7) 0.0250(8) 0.0368(9) -0.0010(7) 0.0075(7) -0.0018(6)
C103 0.0147(7) 0.0259(8) 0.0335(9) -0.0006(7) 0.0089(6) 0.0019(6)
C104 0.0179(7) 0.0209(8) 0.0329(9) -0.0015(7) 0.0091(7) 0.0006(6)
C105 0.0141(7) 0.0223(8) 0.0240(8) 0.0003(6) 0.0065(6) -0.0005(6)
C106 0.0143(7) 0.0220(8) 0.0280(8) 0.0009(6) 0.0073(6) 0.0037(6)
C111 0.0148(7) 0.0233(8) 0.0268(8) -0.0002(6) 0.0060(6) -0.0007(6)
C112 0.0160(7) 0.0224(8) 0.0264(8) -0.0003(7) 0.0050(6) 0.0001(6)
C113 0.0212(8) 0.0242(8) 0.0313(9) -0.0038(7) 0.0031(7) 0.0000(7)
C131 0.0171(7) 0.0255(8) 0.0365(9) -0.0021(7) 0.0091(7) 0.0007(7)
C132 0.0209(8) 0.0286(9) 0.0447(11) 0.0059(8) 0.0157(8) 0.0057(7)
C133 0.0191(8) 0.0274(9) 0.0391(10) -0.0005(7) 0.0101(7) 0.0024(7)
C151 0.0152(7) 0.0205(7) 0.0237(8) -0.0005(6) 0.0065(6) 0.0006(6)
C152 0.0143(7) 0.0215(7) 0.0288(8) -0.0050(6) 0.0067(6) -0.0010(6)
C153 0.0154(7) 0.0201(7) 0.0246(8) -0.0012(6) 0.0057(6) -0.0002(6)

loop_
_atom_type_symbol
_atom_type_description
_atom_type_scat_dispersion_real
_atom_type_scat_dispersion_imag
_atom_type_scat_source
C C 0.0033 0.0016 'International Tables Vol C Tables 4.2.6.8 and 6.1.1.4'
H H 0.0000 0.0000 'International Tables Vol C Tables 4.2.6.8 and 6.1.1.4'
N N 0.0061 0.0033 'International Tables Vol C Tables 4.2.6.8 and 6.1.1.4'
Ni Ni 0.3393 1.1124 'International Tables Vol C Tables 4.2.6.8 and 6.1.1.4'
O O 0.0106 0.0060 'International Tables Vol C Tables 4.2.6.8 and 6.1.1.4'

loop_
_geom_angle_atom_site_label_1
_geom_angle_atom_site_label_2
_geom_angle_atom_site_label_3
_geom_angle
_geom_angle_site_symmetry_1
_geom_angle_site_symmetry_3
N112 Ni1 O3 98.61(6) . 3_656
N112 Ni1 N152 94.18(5) . 3_666
O3 Ni1 N152 85.86(5) 3_656 3_666
N112 Ni1 N132 91.80(6) . 3_566
O3 Ni1 N132 100.45(5) 3_656 3_566
N152 Ni1 N132 170.56(6) 3_666 3_566
N112 Ni1 O1 96.93(5) . .
O3 Ni1 O1 163.11(5) 3_656 .
N152 Ni1 O1 86.47(5) 3_666 .
N132 Ni1 O1 85.57(6) 3_566 .
N112 Ni1 O2 157.48(5) . .
O3 Ni1 O2 103.91(5) 3_656 .
N152 Ni1 O2 87.84(5) 3_666 .
N132 Ni1 O2 83.85(5) 3_566 .
O1 Ni1 O2 60.76(5) . .
N112 Ni1 C12 127.00(6) . .
O3 Ni1 C12 134.16(6) 3_656 .
N152 Ni1 C12 86.45(5) 3_666 .
N132 Ni1 C12 84.12(6) 3_566 .
O1 Ni1 C12 30.11(5) . .
O2 Ni1 C12 30.65(5) . .
C12 O1 Ni1 91.88(10) . .
C12 O2 Ni1 86.70(10) . .
C42 O3 Ni1 137.26(11) . 3_656
C133 N131 C131 107.74(15) . .
C133 N131 H15 126.1 . .
C131 N131 H15 126.1 . .
C133 N132 C132 104.55(15) . .
C133 N132 Ni1 125.23(12) . 3_566
C132 N132 Ni1 129.80(12) . 3_566
C113 N112 C112 105.47(14) . .
C113 N112 Ni1 131.14(12) . .
C112 N112 Ni1 119.61(11) . .
C113 N111 C111 107.67(14) . .
C113 N111 H12 126.2 . .
C111 N111 H12 126.2 . .
C153 N151 C151 108.15(13) . .
C153 N151 H18 125.9 . .
C151 N151 H18 125.9 . .
C153 N152 C152 105.35(13) . .
C153 N152 Ni1 126.59(11) . 3_666
C152 N152 Ni1 127.78(11) . 3_666
C6 C1 C2 118.11(18) . .
C6 C1 C11 121.68(19) . .
C2 C1 C11 120.10(18) . .
C3 C2 C1 120.55(19) . .
C3 C2 H1 119.7 . .
C1 C2 H1 119.7 . .
C2 C3 C4 121.1(2) . .
C2 C3 H2 119.5 . .
C4 C3 H2 119.5 . .
C5 C4 C3 118.40(18) . .
C5 C4 C41 120.7(2) . .
C3 C4 C41 120.9(2) . .
C4 C5 C6 120.78(18) . .
C4 C5 H3 119.6 . .
C6 C5 H3 119.6 . .
C5 C6 C1 121.06(19) . .
C5 C6 H4 119.5 . .
C1 C6 H4 119.5 . .
C1 C11 C12 108.64(15) . .
C1 C11 H5 110.0 . .
C12 C11 H5 110.0 . .
C1 C11 H6 110.0 . .
C12 C11 H6 110.0 . .
H5 C11 H6 108.3 . .
O1 C12 O2 120.65(16) . .
O1 C12 C11 119.64(17) . .
O2 C12 C11 119.68(17) . .
O1 C12 Ni1 58.01(9) . .
O2 C12 Ni1 62.64(9) . .
C11 C12 Ni1 176.70(14) . .
C4 C41 C42 116.50(16) . .
C4 C41 H7 108.2 . .
C42 C41 H7 108.2 . .
C4 C41 H8 108.2 . .
C42 C41 H8 108.2 . .
H7 C41 H8 107.3 . .
O3 C42 O4 125.58(16) . .
O3 C42 C41 118.80(16) . .
O4 C42 C41 115.62(15) . .
C102 C101 C106 119.12(15) . .
C102 C101 C111 120.41(15) . .
C106 C101 C111 120.39(14) . .
C103 C102 C101 120.94(15) . .
C103 C102 H9 119.5 . .
C101 C102 H9 119.5 . .
C102 C103 C104 119.56(15) . .
C102 C103 C131 117.97(15) . .
C104 C103 C131 122.38(16) . .
C105 C104 C103 120.20(16) . .
C105 C104 H10 119.9 . .
C103 C104 H10 119.9 . .
C106 C105 C104 119.35(15) . .
C106 C105 C151 118.70(14) . .
C104 C105 C151 121.94(15) . .
C105 C106 C101 120.81(15) . .
C105 C106 H11 119.6 . .
C101 C106 H11 119.6 . .
C112 C111 N111 105.20(14) . .
C112 C111 C101 130.93(15) . .
N111 C111 C101 123.78(15) . .
C111 C112 N112 110.39(15) . .
C111 C112 H13 124.8 . .
N112 C112 H13 124.8 . .
N112 C113 N111 111.26(15) . .
N112 C113 H14 124.4 . .
N111 C113 H14 124.4 . .
C132 C131 N131 104.83(15) . .
C132 C131 C103 129.70(17) . .
N131 C131 C103 125.44(16) . .
C131 C132 N132 111.01(16) . .
C131 C132 H16 124.5 . .
N132 C132 H16 124.5 . .
N132 C133 N131 111.81(16) . .
N132 C133 H17 124.1 . .
N131 C133 H17 124.1 . .
C152 C151 N151 104.94(14) . .
C152 C151 C105 130.51(15) . .
N151 C151 C105 124.54(14) . .
C151 C152 N152 110.11(14) . .
C151 C152 H19 124.9 . .
N152 C152 H19 124.9 . .
N152 C153 N151 111.44(14) . .
N152 C153 H20 124.3 . .
N151 C153 H20 124.3 . .

loop_
_geom_bond_atom_site_label_1
_geom_bond_atom_site_label_2
_geom_bond_distance
_geom_bond_site_symmetry_2
Ni1 N112 2.0575(14) .
Ni1 O3 2.0623(12) 3_656
Ni1 N152 2.0748(14) 3_666
Ni1 N132 2.0878(15) 3_566
Ni1 O1 2.1162(13) .
Ni1 O2 2.2185(13) .
Ni1 C12 2.4937(18) .
O1 C12 1.252(2) .
O2 C12 1.273(2) .
O3 C42 1.246(2) .
O3 Ni1 2.0622(12) 3_656
O4 C42 1.261(2) .
N131 C133 1.347(2) .
N131 C131 1.372(2) .
N131 H15 0.8800 .
N132 C133 1.319(2) .
N132 C132 1.376(2) .
N132 Ni1 2.0879(15) 3_566
N112 C113 1.321(2) .
N112 C112 1.375(2) .
N111 C113 1.350(2) .
N111 C111 1.378(2) .
N111 H12 0.8800 .
N151 C153 1.341(2) .
N151 C151 1.378(2) .
N151 H18 0.8800 .
N152 C153 1.321(2) .
N152 C152 1.381(2) .
N152 Ni1 2.0748(14) 3_666
C1 C6 1.386(3) .
C1 C2 1.391(3) .
C1 C11 1.517(3) .
C2 C3 1.384(3) .
C2 H1 0.9500 .
C3 C4 1.386(3) .
C3 H2 0.9500 .
C4 C5 1.379(3) .
C4 C41 1.503(3) .
C5 C6 1.386(3) .
C5 H3 0.9500 .
C6 H4 0.9500 .
C11 C12 1.520(3) .
C11 H5 0.9900 .
C11 H6 0.9900 .
C41 C42 1.526(3) .
C41 H7 0.9900 .
C41 H8 0.9900 .
C101 C102 1.394(2) .
C101 C106 1.397(2) .
C101 C111 1.469(2) .
C102 C103 1.388(2) .
C102 H9 0.9500 .
C103 C104 1.402(2) .
C103 C131 1.475(2) .
C104 C105 1.398(2) .
C104 H10 0.9500 .
C105 C106 1.396(2) .
C105 C151 1.469(2) .
C106 H11 0.9500 .
C111 C112 1.364(2) .
C112 H13 0.9500 .
C113 H14 0.9500 .
C131 C132 1.362(2) .
C132 H16 0.9500 .
C133 H17 0.9500 .
C151 C152 1.369(2) .
C152 H19 0.9500 .
C153 H20 0.9500 .

loop_
_geom_torsion_atom_site_label_1
_geom_torsion_atom_site_label_2
_geom_torsion_atom_site_label_3
_geom_torsion_atom_site_label_4
_geom_torsion
_geom_torsion_site_symmetry_1
N112 Ni1 O1 C12 177.20(10) .
O3 Ni1 O1 C12 -25.9(2) 3_656
N152 Ni1 O1 C12 -89.01(10) 3_666
N132 Ni1 O1 C12 85.92(10) 3_566
O2 Ni1 O1 C12 0.49(9) .
N112 Ni1 O2 C12 -9.03(17) .
O3 Ni1 O2 C12 171.88(9) 3_656
N152 Ni1 O2 C12 86.69(10) 3_666
N132 Ni1 O2 C12 -88.83(10) 3_566
O1 Ni1 O2 C12 -0.48(9) .
O3 Ni1 N112 C113 48.39(17) 3_656
N152 Ni1 N112 C113 134.83(16) 3_666
N132 Ni1 N112 C113 -52.47(17) 3_566
O1 Ni1 N112 C113 -138.22(16) .
O2 Ni1 N112 C113 -130.72(16) .
C12 Ni1 N112 C113 -136.46(15) .
O3 Ni1 N112 C112 -156.97(12) 3_656
N152 Ni1 N112 C112 -70.53(12) 3_666
N132 Ni1 N112 C112 102.17(12) 3_566
O1 Ni1 N112 C112 16.42(12) .
O2 Ni1 N112 C112 23.9(2) .
C12 Ni1 N112 C112 18.17(15) .
C6 C1 C2 C3 1.1(3) .
C11 C1 C2 C3 -175.24(18) .
C1 C2 C3 C4 0.1(3) .
C2 C3 C4 C5 -1.0(3) .
C2 C3 C4 C41 178.08(19) .
C3 C4 C5 C6 0.8(3) .
C41 C4 C5 C6 -178.37(17) .
C4 C5 C6 C1 0.5(3) .
C2 C1 C6 C5 -1.4(3) .
C11 C1 C6 C5 174.89(17) .
C6 C1 C11 C12 -102.7(2) .
C2 C1 C11 C12 73.5(2) .
Ni1 O1 C12 O2 -0.86(16) .
Ni1 O1 C12 C11 177.30(14) .
Ni1 O2 C12 O1 0.82(15) .
Ni1 O2 C12 C11 -177.34(14) .
C1 C11 C12 O1 -100.9(2) .
C1 C11 C12 O2 77.3(2) .
N112 Ni1 C12 O1 -3.48(12) .
O3 Ni1 C12 O1 169.82(9) 3_656
N152 Ni1 C12 O1 89.08(10) 3_666
N132 Ni1 C12 O1 -91.30(10) 3_566
O2 Ni1 C12 O1 -179.16(15) .
N112 Ni1 C12 O2 175.68(8) .
O3 Ni1 C12 O2 -11.01(12) 3_656
N152 Ni1 C12 O2 -91.75(9) 3_666
N132 Ni1 C12 O2 87.86(9) 3_566
O1 Ni1 C12 O2 179.16(15) .
C5 C4 C41 C42 79.4(3) .
C3 C4 C41 C42 -99.7(3) .
Ni1 O3 C42 O4 18.8(3) 3_656
Ni1 O3 C42 C41 -162.01(16) 3_656
C4 C41 C42 O3 -7.1(3) .
C4 C41 C42 O4 172.24(19) .
C106 C101 C102 C103 0.1(3) .
C111 C101 C102 C103 176.73(17) .
C101 C102 C103 C104 1.3(3) .
C101 C102 C103 C131 -175.40(17) .
C102 C103 C104 C105 -1.9(3) .
C131 C103 C104 C105 174.72(16) .
C103 C104 C105 C106 0.9(3) .
C103 C104 C105 C151 -178.05(16) .
C104 C105 C106 C101 0.5(3) .
C151 C105 C106 C101 179.54(15) .
C102 C101 C106 C105 -1.0(3) .
C111 C101 C106 C105 -177.66(15) .
C113 N111 C111 C112 -0.4(2) .
C113 N111 C111 C101 -177.19(16) .
C102 C101 C111 C112 -136.3(2) .
C106 C101 C111 C112 40.3(3) .
C102 C101 C111 N111 39.6(3) .
C106 C101 C111 N111 -143.80(17) .
N111 C111 C112 N112 -0.30(19) .
C101 C111 C112 N112 176.16(17) .
C113 N112 C112 C111 0.9(2) .
Ni1 N112 C112 C111 -159.54(12) .
C112 N112 C113 N111 -1.2(2) .
Ni1 N112 C113 N111 156.09(13) .
C111 N111 C113 N112 1.0(2) .
C133 N131 C131 C132 0.1(2) .
C133 N131 C131 C103 178.33(17) .
C102 C103 C131 C132 44.6(3) .
C104 C103 C131 C132 -132.0(2) .
C102 C103 C131 N131 -133.18(19) .
C104 C103 C131 N131 50.2(3) .
N131 C131 C132 N132 -1.6(2) .
C103 C131 C132 N132 -179.75(18) .
C133 N132 C132 C131 2.5(2) .
Ni1 N132 C132 C131 175.23(13) 3_566
C132 N132 C133 N131 -2.4(2) .
Ni1 N132 C133 N131 -175.61(12) 3_566
C131 N131 C133 N132 1.5(2) .
C153 N151 C151 C152 -0.09(18) .
C153 N151 C151 C105 179.00(15) .
C106 C105 C151 C152 21.0(3) .
C104 C105 C151 C152 -159.96(18) .
C106 C105 C151 N151 -157.81(16) .
C104 C105 C151 N151 21.2(3) .
N151 C151 C152 N152 0.05(19) .
C105 C151 C152 N152 -178.97(16) .
C153 N152 C152 C151 0.02(19) .
Ni1 N152 C152 C151 -174.23(11) 3_666
C152 N152 C153 N151 -0.08(18) .
Ni1 N152 C153 N151 174.25(10) 3_666
C151 N151 C153 N152 0.11(19) .
